data_2104062
loop_
_publ_author_name
'van Mechelen, Jan B.'
'Peschar, Rene'
'Schenk, Henk'

_publ_section_title
;
 Structures of mono-unsaturated triacylglycerols. III. The \b-2
 polymorphs of <i>trans</i>-mono-unsaturated triacylglycerols and
 related fully saturated triacylglycerols
;
_journal_coeditor_code DR5018
_journal_issue 2
_journal_name_full 'Acta Crystallographica Section B'
_journal_page_first 240
_journal_page_last 248
_journal_paper_doi 10.1107/S0108768108004813
_journal_volume 64
_journal_year 2008
_chemical_formula_moiety 'C53 H102 O6'
_chemical_formula_structural 'C53 H102 O6'
_chemical_formula_sum 'C53 H102 O6'
_chemical_formula_weight 835.39
_chemical_melting_point 339
_chemical_name_common '\b-2 PPS'
_chemical_name_systematic 1,2-dipalmitoyl-3-stearoylglycerol
_space_group_IT_number 2
_symmetry_cell_setting triclinic
_symmetry_space_group_name_Hall '-P 1'
_symmetry_space_group_name_H-M 'P -1'
_audit_creation_method 'from EXP file using GSAS2CIF'
_cell_angle_alpha 88.183(4)
_cell_angle_beta 91.153(4)
_cell_angle_gamma 100.0161(18)
_cell_formula_units_Z 2
_cell_length_a 5.43680(10)
_cell_length_b 11.9241(4)
_cell_length_c 41.9311(18)
_cell_measurement_temperature 250
_cell_volume 2675.28(15)
_computing_structure_refinement GSAS
_diffrn_ambient_temperature 250
_diffrn_radiation_type synchrotron
_diffrn_radiation_wavelength 1.25007
_exptl_absorpt_correction_T_max 1.00000
_exptl_absorpt_correction_T_min 1.00000
_exptl_absorpt_process_details
;   GSAS Absorption/surface roughness correction: function number 0
 No correction is applied.
;
_exptl_crystal_colour white
_exptl_crystal_density_diffrn 1.037
_exptl_crystal_description powder
_refine_ls_extinction_method none
_refine_ls_goodness_of_fit_all 4.26
_refine_ls_hydrogen_treatment constr
_refine_ls_matrix_type full
_refine_ls_number_parameters 517
_refine_ls_number_restraints 529
_refine_ls_shift/su_max 0.49
_refine_ls_shift/su_mean 0.03
_reflns_number_total 1036
_cod_data_source_file dr5018.cif
_cod_data_source_block PPS-B2-BSTEELCSEAT-E
_cod_depositor_comments
;
The following automatic conversions were performed:
'_geom_bond_publ_flag' value 'N' changed to 'n' according to
'/home/saulius/struct/CIF-dictionaries/cif_core.dic' dictionary named
'cif_core.dic' version 2.4.1 from 2010-06-29 (320
times).

'_geom_angle_publ_flag' value 'N' changed to 'n' according to
'/home/saulius/struct/CIF-dictionaries/cif_core.dic' dictionary named
'cif_core.dic' version 2.4.1 from 2010-06-29 (312 times).

Automatic conversion script
Id: cif_fix_enum 1527 2010-12-29 10:47:43Z saulius 

The following automatic conversions were performed:

'_geom_bond_publ_flag' value 'N' changed to 'n' according to
/home/saulius/struct/CIF-dictionaries/cif_core.dic dictionary named
'cif_core.dic' version 2.4.1 from 2010-06-29 (320
times).

'_geom_angle_publ_flag' value 'N' changed to 'n' according
to /home/saulius/struct/CIF-dictionaries/cif_core.dic dictionary
named 'cif_core.dic' version 2.4.1 from 2010-06-29 (312 times).

Automatic conversion script
Id: cif_fix_values 1715 2011-07-08 13:25:40Z adriana 
;
_cod_original_cell_volume 2675.26(15)
_cod_database_code 2104062

loop_
_symmetry_equiv_pos_site_id
_symmetry_equiv_pos_as_xyz
1 +x,+y,+z
-1 -x,-y,-z

loop_
_atom_site_type_symbol
_atom_site_label
_atom_site_fract_x
_atom_site_fract_y
_atom_site_fract_z
_atom_site_U_iso_or_equiv
_atom_site_thermal_displace_type
_atom_site_occupancy
O O1a 0.3399(11) -0.1080(11) 0.55503(13) 0.0253 Uiso 1.0
C C1a 0.1265(8) -0.0953(9) 0.57105(11) 0.0253 Uiso 1.0
C C2a 0.1682(10) -0.0465(6) 0.60462(13) 0.0253 Uiso 1.0
O O2a -0.0757(12) -0.1066(18) 0.5580(2) 0.0253 Uiso 1.0
C C3a -0.0860(10) -0.0287(5) 0.61927(15) 0.0253 Uiso 1.0
C C4a -0.0487(12) 0.0678(5) 0.64353(13) 0.0253 Uiso 1.0
C C5a -0.2197(12) 0.0439(5) 0.67244(13) 0.0253 Uiso 1.0
C C6a -0.1313(11) 0.1298(5) 0.69864(13) 0.0253 Uiso 1.0
C C7a -0.3179(11) 0.1202(5) 0.72607(13) 0.0253 Uiso 1.0
C C8a -0.2300(11) 0.2081(5) 0.75156(13) 0.0253 Uiso 1.0
C C9a -0.4134(11) 0.1975(5) 0.77928(14) 0.0253 Uiso 1.0
C C10a -0.3296(11) 0.2888(5) 0.80414(13) 0.0253 Uiso 1.0
C C11a -0.5099(12) 0.2770(5) 0.83236(13) 0.0253 Uiso 1.0
C C12a -0.4376(12) 0.3699(5) 0.85766(13) 0.0253 Uiso 1.0
C C13a -0.6167(12) 0.3479(5) 0.88620(13) 0.0253 Uiso 1.0
C C14a -0.5709(11) 0.4395(5) 0.91193(14) 0.0253 Uiso 1.0
C C15a -0.7853(12) 0.4173(5) 0.93621(14) 0.0253 Uiso 1.0
C C16a -0.7519(13) 0.5022(6) 0.96322(15) 0.0253 Uiso 1.0
C C1 0.3093(11) -0.0960(5) 0.51901(12) 0.0253 Uiso 1.0
C C2 0.4328(10) -0.1723(5) 0.49786(12) 0.0253 Uiso 1.0
O O1b 0.2561(14) -0.2274(7) 0.47240(14) 0.0253 Uiso 1.0
C C1b 0.3302(15) -0.2136(4) 0.44208(11) 0.0253 Uiso 1.0
C C2b 0.2655(13) -0.3178(5) 0.42255(13) 0.0253 Uiso 1.0
O O2b 0.451(2) -0.1286(6) 0.4315(2) 0.0253 Uiso 1.0
C C3b 0.4212(12) -0.2933(5) 0.39244(13) 0.0253 Uiso 1.0
C C4b 0.3568(12) -0.3838(5) 0.36731(13) 0.0253 Uiso 1.0
C C5b 0.5165(13) -0.3522(5) 0.33740(13) 0.0253 Uiso 1.0
C C6b 0.4672(12) -0.4457(5) 0.31210(13) 0.0253 Uiso 1.0
C C7b 0.6334(12) -0.4182(5) 0.28241(13) 0.0253 Uiso 1.0
C C8b 0.5988(12) -0.5185(5) 0.25921(13) 0.0253 Uiso 1.0
C C9b 0.7404(12) -0.4925(5) 0.22772(13) 0.0253 Uiso 1.0
C C10b 0.6918(12) -0.5966(5) 0.20623(13) 0.0253 Uiso 1.0
C C11b 0.8397(12) -0.5768(5) 0.17536(13) 0.0253 Uiso 1.0
C C12b 0.7962(12) -0.6801(5) 0.15363(13) 0.0253 Uiso 1.0
C C13b 0.9344(12) -0.6498(5) 0.12234(13) 0.0253 Uiso 1.0
C C14b 0.8905(12) -0.7473(5) 0.09926(13) 0.0253 Uiso 1.0
C C15b 1.0481(13) -0.7139(5) 0.06989(13) 0.0253 Uiso 1.0
C C16b 1.0201(14) -0.8116(5) 0.04705(16) 0.0253 Uiso 1.0
C C3 0.5576(10) -0.2517(5) 0.51767(17) 0.0253 Uiso 1.0
O O1c 0.3797(5) -0.35546(17) 0.5261(2) 0.0253 Uiso 1.0
C C1c 0.4803(10) -0.4401(5) 0.53876(11) 0.0253 Uiso 1.0
C C2c 0.5227(10) -0.4188(6) 0.57345(13) 0.0253 Uiso 1.0
O O2c 0.6179(16) -0.4876(8) 0.5238(2) 0.0253 Uiso 1.0
C C3c 0.2805(10) -0.4086(6) 0.59019(14) 0.0253 Uiso 1.0
C C4c 0.3530(11) -0.3345(6) 0.61909(13) 0.0253 Uiso 1.0
C C5c 0.1412(11) -0.3349(6) 0.64275(13) 0.0253 Uiso 1.0
C C6c 0.2407(11) -0.2605(6) 0.67121(13) 0.0253 Uiso 1.0
C C7c 0.0373(11) -0.2571(6) 0.69559(13) 0.0253 Uiso 1.0
C C8c 0.1356(11) -0.1766(5) 0.72240(13) 0.0253 Uiso 1.0
C C9c -0.0692(10) -0.1736(6) 0.74663(13) 0.0253 Uiso 1.0
C C10c 0.0342(10) -0.1020(6) 0.77463(13) 0.0253 Uiso 1.0
C C11c -0.1737(10) -0.0980(6) 0.79788(13) 0.0253 Uiso 1.0
C C12c -0.0697(10) -0.0268(6) 0.82591(13) 0.0253 Uiso 1.0
C C13c -0.2754(10) -0.0226(6) 0.84952(13) 0.0253 Uiso 1.0
C C14c -0.1643(10) 0.0454(6) 0.87799(13) 0.0253 Uiso 1.0
C C15c -0.3644(11) 0.0488(6) 0.90306(13) 0.0253 Uiso 1.0
C C16c -0.2478(10) 0.1183(6) 0.93127(13) 0.0253 Uiso 1.0
C C17c -0.4423(11) 0.1249(6) 0.95652(13) 0.0253 Uiso 1.0
C C18c -0.3252(13) 0.1985(6) 0.98385(15) 0.0253 Uiso 1.0
H H161a -0.579(3) 0.5108(17) 0.9724(4) 0.0507 Uiso 1.0
H H162a -0.783(4) 0.5780(12) 0.9546(4) 0.0507 Uiso 1.0
H H163a -0.877(3) 0.4751(16) 0.9804(4) 0.0507 Uiso 1.0
H H151a -0.796(4) 0.3391(12) 0.9459(4) 0.0507 Uiso 1.0
H H152a -0.948(3) 0.4229(17) 0.9248(4) 0.0507 Uiso 1.0
H H141a -0.564(4) 0.5165(12) 0.9017(4) 0.0507 Uiso 1.0
H H142a -0.407(3) 0.4368(17) 0.9232(4) 0.0507 Uiso 1.0
H H131a -0.598(4) 0.2731(12) 0.8966(4) 0.0507 Uiso 1.0
H H132a -0.793(3) 0.3424(17) 0.8781(4) 0.0507 Uiso 1.0
H H121a -0.446(4) 0.4453(12) 0.8476(4) 0.0507 Uiso 1.0
H H122a -0.262(3) 0.3695(17) 0.8655(4) 0.0507 Uiso 1.0
H H111a -0.515(4) 0.1999(12) 0.8428(4) 0.0507 Uiso 1.0
H H112a -0.681(3) 0.2823(16) 0.8236(4) 0.0507 Uiso 1.0
H H101a -0.320(4) 0.3649(12) 0.7937(4) 0.0507 Uiso 1.0
H H102a -0.160(3) 0.2806(16) 0.8123(4) 0.0507 Uiso 1.0
H H91a -0.418(4) 0.1228(13) 0.7908(6) 0.0507 Uiso 1.0
H H92a -0.585(3) 0.2036(17) 0.7708(4) 0.0507 Uiso 1.0
H H81a -0.212(4) 0.2857(12) 0.7416(4) 0.0507 Uiso 1.0
H H82a -0.063(3) 0.1963(16) 0.7601(4) 0.0507 Uiso 1.0
H H71a -0.338(4) 0.0429(12) 0.7361(4) 0.0507 Uiso 1.0
H H72a -0.484(3) 0.1336(16) 0.7172(4) 0.0507 Uiso 1.0
H H61a -0.106(4) 0.2083(12) 0.6891(4) 0.0507 Uiso 1.0
H H62a 0.033(3) 0.1149(16) 0.7074(4) 0.0507 Uiso 1.0
H H51a -0.220(4) -0.0345(12) 0.6810(4) 0.0507 Uiso 1.0
H H52a -0.393(3) 0.0517(16) 0.6654(4) 0.0507 Uiso 1.0
H H41a -0.085(4) 0.1386(13) 0.6323(4) 0.0507 Uiso 1.0
H H42a 0.130(2) 0.0812(17) 0.6514(4) 0.0507 Uiso 1.0
H H31a -0.202(3) -0.0087(16) 0.6018(4) 0.0507 Uiso 1.0
H H32a -0.167(3) -0.1002(14) 0.6303(4) 0.0507 Uiso 1.0
H H21a 0.246(3) -0.1012(14) 0.6187(4) 0.0507 Uiso 1.0
H H22a 0.290(3) 0.0276(14) 0.6036(5) 0.0507 Uiso 1.0
H H11 0.126(2) -0.1090(15) 0.5139(4) 0.0507 Uiso 1.0
H H12 0.381(3) -0.0148(13) 0.5132(4) 0.0507 Uiso 1.0
H H161b 1.085(4) -0.8769(13) 0.0576(4) 0.0507 Uiso 1.0
H H162b 0.840(2) -0.8346(17) 0.0411(5) 0.0507 Uiso 1.0
H H163b 1.119(3) -0.7864(17) 0.0275(4) 0.0507 Uiso 1.0
H H151b 1.228(2) -0.6945(17) 0.0765(4) 0.0507 Uiso 1.0
H H152b 0.995(4) -0.6459(13) 0.0589(4) 0.0507 Uiso 1.0
H H141b 0.710(2) -0.7638(17) 0.0927(4) 0.0507 Uiso 1.0
H H142b 0.939(4) -0.8162(12) 0.1096(4) 0.0507 Uiso 1.0
H H131b 1.116(2) -0.6316(17) 0.1271(4) 0.0507 Uiso 1.0
H H132b 0.881(4) -0.5823(13) 0.1118(4) 0.0507 Uiso 1.0
H H121b 0.614(2) -0.7055(17) 0.1493(5) 0.0507 Uiso 1.0
H H122b 0.865(3) -0.7433(13) 0.1644(4) 0.0507 Uiso 1.0
H H111b 0.803(4) -0.5084(13) 0.1636(4) 0.0507 Uiso 1.0
H H112b 1.019(2) -0.5637(17) 0.1817(4) 0.0507 Uiso 1.0
H H101b 0.741(3) -0.6625(13) 0.2179(4) 0.0507 Uiso 1.0
H H102b 0.511(2) -0.6141(17) 0.2011(4) 0.0507 Uiso 1.0
H H91b 0.923(2) -0.4751(17) 0.2328(5) 0.0507 Uiso 1.0
H H92b 0.691(4) -0.4257(13) 0.2163(4) 0.0507 Uiso 1.0
H H81b 0.418(2) -0.5411(17) 0.2541(4) 0.0507 Uiso 1.0
H H82b 0.662(3) -0.5833(13) 0.2701(4) 0.0507 Uiso 1.0
H H71b 0.813(2) -0.4038(17) 0.2898(4) 0.0507 Uiso 1.0
H H72b 0.595(4) -0.3482(13) 0.2711(4) 0.0507 Uiso 1.0
H H61b 0.288(3) -0.4528(17) 0.3048(4) 0.0507 Uiso 1.0
H H62b 0.494(4) -0.5192(12) 0.3220(4) 0.0507 Uiso 1.0
H H51b 0.698(3) -0.3403(17) 0.3441(4) 0.0507 Uiso 1.0
H H52b 0.478(4) -0.2792(12) 0.3277(4) 0.0507 Uiso 1.0
H H41b 0.386(4) -0.4584(12) 0.3767(4) 0.0507 Uiso 1.0
H H42b 0.177(3) -0.3889(17) 0.3613(4) 0.0507 Uiso 1.0
H H31b 0.395(4) -0.2184(12) 0.3830(4) 0.0507 Uiso 1.0
H H32b 0.602(3) -0.2882(17) 0.3989(4) 0.0507 Uiso 1.0
H H21b 0.308(4) -0.3855(13) 0.4345(4) 0.0507 Uiso 1.0
H H22b 0.084(2) -0.3304(17) 0.4169(5) 0.0507 Uiso 1.0
H H21 0.570(3) -0.1224(16) 0.4862(4) 0.0507 Uiso 1.0
H H181c -0.185(3) 0.1646(14) 0.9941(4) 0.0507 Uiso 1.0
H H182c -0.258(3) 0.2770(13) 0.9755(4) 0.0507 Uiso 1.0
H H183c -0.455(3) 0.2026(15) 1.0004(4) 0.0507 Uiso 1.0
H H171c -0.508(3) 0.0460(13) 0.9651(4) 0.0507 Uiso 1.0
H H172c -0.584(3) 0.1582(15) 0.9467(4) 0.0507 Uiso 1.0
H H161c -0.176(3) 0.1967(13) 0.9236(4) 0.0507 Uiso 1.0
H H162c -0.111(3) 0.0817(14) 0.9410(4) 0.0507 Uiso 1.0
H H151c -0.432(3) -0.0307(13) 0.9109(4) 0.0507 Uiso 1.0
H H152c -0.506(3) 0.0836(14) 0.8934(4) 0.0507 Uiso 1.0
H H141c -0.094(3) 0.1238(13) 0.8706(4) 0.0507 Uiso 1.0
H H142c -0.026(3) 0.0096(14) 0.8876(4) 0.0507 Uiso 1.0
H H131c -0.348(3) -0.1017(13) 0.8568(4) 0.0507 Uiso 1.0
H H132c -0.410(3) 0.0137(14) 0.8390(4) 0.0507 Uiso 1.0
H H121c -0.001(3) 0.0515(13) 0.8182(4) 0.0507 Uiso 1.0
H H122c 0.066(3) -0.0604(14) 0.8366(4) 0.0507 Uiso 1.0
H H111c -0.240(3) -0.1771(13) 0.8057(4) 0.0507 Uiso 1.0
H H112c -0.312(3) -0.0652(15) 0.7872(4) 0.0507 Uiso 1.0
H H101c 0.104(3) -0.0237(13) 0.7669(4) 0.0507 Uiso 1.0
H H102c 0.169(3) -0.1352(14) 0.7857(4) 0.0507 Uiso 1.0
H H91c -0.132(3) -0.2524(13) 0.7548(4) 0.0507 Uiso 1.0
H H92c -0.211(3) -0.1419(15) 0.7365(4) 0.0507 Uiso 1.0
H H81c 0.190(3) -0.0985(13) 0.7131(4) 0.0507 Uiso 1.0
H H82c 0.283(3) -0.2017(15) 0.7331(4) 0.0507 Uiso 1.0
H H71c -0.017(3) -0.3356(13) 0.7049(4) 0.0507 Uiso 1.0
H H72c -0.110(3) -0.2309(15) 0.6849(4) 0.0507 Uiso 1.0
H H61c 0.304(3) -0.1814(13) 0.6633(4) 0.0507 Uiso 1.0
H H62c 0.385(3) -0.2903(15) 0.6819(4) 0.0507 Uiso 1.0
H H51c 0.079(3) -0.4146(13) 0.6507(4) 0.0507 Uiso 1.0
H H52c -0.002(3) -0.3044(15) 0.6318(4) 0.0507 Uiso 1.0
H H41c 0.411(3) -0.2547(13) 0.6111(4) 0.0507 Uiso 1.0
H H42c 0.498(3) -0.3613(15) 0.6305(4) 0.0507 Uiso 1.0
H H31c 0.166(3) -0.3734(15) 0.5754(4) 0.0507 Uiso 1.0
H H32c 0.194(3) -0.4860(13) 0.5972(4) 0.0507 Uiso 1.0
H H21c 0.599(3) -0.4824(13) 0.5835(4) 0.0507 Uiso 1.0
H H22c 0.645(3) -0.3468(14) 0.5760(5) 0.0507 Uiso 1.0
H H31 0.630(3) -0.2126(15) 0.5373(4) 0.0507 Uiso 1.0
H H32 0.693(3) -0.2731(15) 0.5047(4) 0.0507 Uiso 1.0

loop_
_atom_type_symbol
_atom_type_scat_dispersion_real
_atom_type_scat_dispersion_imag
_atom_type_scat_source
O 0.047 0.032 International_Tables_Vol_C
C 0.017 0.009 International_Tables_Vol_C
H 0.000 0.000 International_Tables_Vol_C

loop_
_geom_angle_atom_site_label_1
_geom_angle_atom_site_label_2
_geom_angle_atom_site_label_3
_geom_angle_site_symmetry_1
_geom_angle_site_symmetry_3
_geom_angle
_geom_angle_publ_flag
C1a O1a C1 1_555 1_555 112.4(5) n
O1a C1a C2a 1_555 1_555 115.9(4) n
O1a C1a O2a 1_555 1_555 122.0(7) n
C2a C1a O2a 1_555 1_555 121.3(8) n
C1a C2a C3a 1_555 1_555 110.9(4) n
C1a C2a H21a 1_555 1_555 108.8(12) n
C1a C2a H22a 1_555 1_555 109.7(12) n
C3a C2a H21a 1_555 1_555 109.5(11) n
C3a C2a H22a 1_555 1_555 110.4(12) n
H21a C2a H22a 1_555 1_555 107.5(14) n
C2a C3a C4a 1_555 1_555 112.1(5) n
C2a C3a H31a 1_555 1_555 110.0(10) n
C2a C3a H32a 1_555 1_555 109.8(12) n
C4a C3a H31a 1_555 1_555 108.2(12) n
C4a C3a H32a 1_555 1_555 108.3(11) n
H31a C3a H32a 1_555 1_555 108.4(14) n
C3a C4a C5a 1_555 1_555 114.0(5) n
C3a C4a H41a 1_555 1_555 108.0(11) n
C3a C4a H42a 1_555 1_555 109.3(13) n
C5a C4a H41a 1_555 1_555 107.8(12) n
C5a C4a H42a 1_555 1_555 108.4(11) n
H41a C4a H42a 1_555 1_555 109.2(16) n
C4a C5a C6a 1_555 1_555 110.4(5) n
C4a C5a H51a 1_555 1_555 110.1(12) n
C4a C5a H52a 1_555 1_555 108.4(11) n
C6a C5a H51a 1_555 1_555 109.5(11) n
C6a C5a H52a 1_555 1_555 109.1(12) n
H51a C5a H52a 1_555 1_555 109.2(16) n
C5a C6a C7a 1_555 1_555 112.2(5) n
C5a C6a H61a 1_555 1_555 109.3(11) n
C5a C6a H62a 1_555 1_555 108.6(12) n
C7a C6a H61a 1_555 1_555 109.6(12) n
C7a C6a H62a 1_555 1_555 108.8(11) n
H61a C6a H62a 1_555 1_555 108.3(15) n
C6a C7a C8a 1_555 1_555 111.5(5) n
C6a C7a H71a 1_555 1_555 109.7(12) n
C6a C7a H72a 1_555 1_555 109.0(11) n
C8a C7a H71a 1_555 1_555 108.8(11) n
C8a C7a H72a 1_555 1_555 108.7(12) n
H71a C7a H72a 1_555 1_555 109.2(15) n
C7a C8a C9a 1_555 1_555 111.7(5) n
C7a C8a H81a 1_555 1_555 109.0(11) n
C7a C8a H82a 1_555 1_555 109.0(12) n
C9a C8a H81a 1_555 1_555 109.6(12) n
C9a C8a H82a 1_555 1_555 108.9(11) n
H81a C8a H82a 1_555 1_555 108.6(15) n
C8a C9a C10a 1_555 1_555 111.5(5) n
C8a C9a H91a 1_555 1_555 109.9(13) n
C8a C9a H92a 1_555 1_555 109.5(11) n
C10a C9a H91a 1_555 1_555 105.8(14) n
C10a C9a H92a 1_555 1_555 110.3(12) n
H91a C9a H92a 1_555 1_555 109.8(15) n
C9a C10a C11a 1_555 1_555 111.8(5) n
C9a C10a H101a 1_555 1_555 109.0(11) n
C9a C10a H102a 1_555 1_555 108.7(12) n
C11a C10a H101a 1_555 1_555 109.7(12) n
C11a C10a H102a 1_555 1_555 109.0(11) n
H101a C10a H102a 1_555 1_555 108.7(15) n
C10a C11a C12a 1_555 1_555 113.7(5) n
C10a C11a H111a 1_555 1_555 108.5(12) n
C10a C11a H112a 1_555 1_555 108.0(11) n
C12a C11a H111a 1_555 1_555 109.3(11) n
C12a C11a H112a 1_555 1_555 108.6(12) n
H111a C11a H112a 1_555 1_555 108.6(15) n
C11a C12a C13a 1_555 1_555 110.7(4) n
C11a C12a H121a 1_555 1_555 109.0(11) n
C11a C12a H122a 1_555 1_555 109.6(12) n
C13a C12a H121a 1_555 1_555 109.6(12) n
C13a C12a H122a 1_555 1_555 109.2(11) n
H121a C12a H122a 1_555 1_555 108.7(16) n
C12a C13a C14a 1_555 1_555 114.9(5) n
C12a C13a H131a 1_555 1_555 108.1(12) n
C12a C13a H132a 1_555 1_555 109.0(11) n
C14a C13a H131a 1_555 1_555 107.9(11) n
C14a C13a H132a 1_555 1_555 108.3(12) n
H131a C13a H132a 1_555 1_555 108.4(16) n
C13a C14a C15a 1_555 1_555 109.5(4) n
C13a C14a H141a 1_555 1_555 109.8(11) n
C13a C14a H142a 1_555 1_555 109.6(12) n
C15a C14a H141a 1_555 1_555 109.5(12) n
C15a C14a H142a 1_555 1_555 109.9(11) n
H141a C14a H142a 1_555 1_555 108.5(15) n
C14a C15a C16a 1_555 1_555 113.2(5) n
C14a C15a H151a 1_555 1_555 109.3(12) n
C14a C15a H152a 1_555 1_555 109.1(11) n
C16a C15a H151a 1_555 1_555 108.2(11) n
C16a C15a H152a 1_555 1_555 107.9(12) n
H151a C15a H152a 1_555 1_555 109.0(15) n
C15a C16a H161a 1_555 1_555 110.5(13) n
C15a C16a H162a 1_555 1_555 109.2(12) n
C15a C16a H163a 1_555 1_555 109.7(11) n
H161a C16a H162a 1_555 1_555 109.3(16) n
H161a C16a H163a 1_555 1_555 109.7(14) n
H162a C16a H163a 1_555 1_555 108.4(16) n
O1a C1 C2 1_555 1_555 118.5(6) n
O1a C1 H11 1_555 1_555 107.7(10) n
O1a C1 H12 1_555 1_555 106.1(11) n
C2 C1 H11 1_555 1_555 108.3(11) n
C2 C1 H12 1_555 1_555 107.6(10) n
H11 C1 H12 1_555 1_555 108.2(14) n
C1 C2 O1b 1_555 1_555 112.1(5) n
C1 C2 C3 1_555 1_555 110.6(5) n
C1 C2 H21 1_555 1_555 107.5(12) n
O1b C2 C3 1_555 1_555 115.2(5) n
O1b C2 H21 1_555 1_555 105.5(11) n
C3 C2 H21 1_555 1_555 105.3(11) n
C2 O1b C1b 1_555 1_555 117.8(6) n
O1b C1b C2b 1_555 1_555 114.7(5) n
O1b C1b O2b 1_555 1_555 123.7(7) n
C2b C1b O2b 1_555 1_555 121.4(6) n
C1b C2b C3b 1_555 1_555 105.8(5) n
C1b C2b H21b 1_555 1_555 110.4(11) n
C1b C2b H22b 1_555 1_555 109.6(13) n
C3b C2b H21b 1_555 1_555 110.4(12) n
C3b C2b H22b 1_555 1_555 110.3(12) n
H21b C2b H22b 1_555 1_555 110.3(15) n
C2b C3b C4b 1_555 1_555 113.8(5) n
C2b C3b H31b 1_555 1_555 108.3(12) n
C2b C3b H32b 1_555 1_555 107.9(11) n
C4b C3b H31b 1_555 1_555 108.8(11) n
C4b C3b H32b 1_555 1_555 108.8(13) n
H31b C3b H32b 1_555 1_555 109.1(16) n
C3b C4b C5b 1_555 1_555 110.9(5) n
C3b C4b H41b 1_555 1_555 108.7(11) n
C3b C4b H42b 1_555 1_555 108.3(13) n
C5b C4b H41b 1_555 1_555 110.0(12) n
C5b C4b H42b 1_555 1_555 109.1(11) n
H41b C4b H42b 1_555 1_555 109.7(16) n
C4b C5b C6b 1_555 1_555 112.4(5) n
C4b C5b H51b 1_555 1_555 108.5(11) n
C4b C5b H52b 1_555 1_555 108.9(12) n
C6b C5b H51b 1_555 1_555 109.2(13) n
C6b C5b H52b 1_555 1_555 108.9(11) n
H51b C5b H52b 1_555 1_555 108.9(16) n
C5b C6b C7b 1_555 1_555 113.4(5) n
C5b C6b H61b 1_555 1_555 107.8(13) n
C5b C6b H62b 1_555 1_555 109.1(11) n
C7b C6b H61b 1_555 1_555 108.0(11) n
C7b C6b H62b 1_555 1_555 109.5(12) n
H61b C6b H62b 1_555 1_555 109.0(16) n
C6b C7b C8b 1_555 1_555 112.1(4) n
C6b C7b H71b 1_555 1_555 108.2(11) n
C6b C7b H72b 1_555 1_555 109.7(12) n
C8b C7b H71b 1_555 1_555 107.9(13) n
C8b C7b H72b 1_555 1_555 109.8(11) n
H71b C7b H72b 1_555 1_555 109.0(16) n
C7b C8b C9b 1_555 1_555 114.6(4) n
C7b C8b H81b 1_555 1_555 108.8(13) n
C7b C8b H82b 1_555 1_555 108.1(11) n
C9b C8b H81b 1_555 1_555 108.5(12) n
C9b C8b H82b 1_555 1_555 107.3(12) n
H81b C8b H82b 1_555 1_555 109.6(16) n
C8b C9b C10b 1_555 1_555 110.6(4) n
C8b C9b H91b 1_555 1_555 108.3(12) n
C8b C9b H92b 1_555 1_555 110.9(12) n
C10b C9b H91b 1_555 1_555 108.3(13) n
C10b C9b H92b 1_555 1_555 109.8(11) n
H91b C9b H92b 1_555 1_555 108.8(16) n
C9b C10b C11b 1_555 1_555 112.4(4) n
C9b C10b H101b 1_555 1_555 109.1(11) n
C9b C10b H102b 1_555 1_555 108.6(13) n
C11b C10b H101b 1_555 1_555 108.0(12) n
C11b C10b H102b 1_555 1_555 109.6(12) n
H101b C10b H102b 1_555 1_555 109.0(16) n
C10b C11b C12b 1_555 1_555 113.4(4) n
C10b C11b H111b 1_555 1_555 110.6(12) n
C10b C11b H112b 1_555 1_555 106.7(12) n
C12b C11b H111b 1_555 1_555 110.3(11) n
C12b C11b H112b 1_555 1_555 106.9(13) n
H111b C11b H112b 1_555 1_555 108.8(16) n
C11b C12b C13b 1_555 1_555 109.9(4) n
C11b C12b H121b 1_555 1_555 110.8(13) n
C11b C12b H122b 1_555 1_555 108.7(11) n
C13b C12b H121b 1_555 1_555 110.2(12) n
C13b C12b H122b 1_555 1_555 108.0(12) n
H121b C12b H122b 1_555 1_555 109.1(15) n
C12b C13b C14b 1_555 1_555 112.4(4) n
C12b C13b H131b 1_555 1_555 108.7(12) n
C12b C13b H132b 1_555 1_555 110.3(12) n
C14b C13b H131b 1_555 1_555 108.0(13) n
C14b C13b H132b 1_555 1_555 108.6(11) n
H131b C13b H132b 1_555 1_555 108.8(16) n
C13b C14b C15b 1_555 1_555 109.2(4) n
C13b C14b H141b 1_555 1_555 109.9(13) n
C13b C14b H142b 1_555 1_555 109.7(11) n
C15b C14b H141b 1_555 1_555 109.2(12) n
C15b C14b H142b 1_555 1_555 109.4(12) n
H141b C14b H142b 1_555 1_555 109.6(16) n
C14b C15b C16b 1_555 1_555 110.7(5) n
C14b C15b H151b 1_555 1_555 109.2(12) n
C14b C15b H152b 1_555 1_555 109.6(12) n
C16b C15b H151b 1_555 1_555 108.4(13) n
C16b C15b H152b 1_555 1_555 109.6(11) n
H151b C15b H152b 1_555 1_555 109.4(16) n
C15b C16b H161b 1_555 1_555 109.2(11) n
C15b C16b H162b 1_555 1_555 109.3(13) n
C15b C16b H163b 1_555 1_555 109.3(12) n
H161b C16b H162b 1_555 1_555 110.2(16) n
H161b C16b H163b 1_555 1_555 109.1(16) n
H162b C16b H163b 1_555 1_555 109.6(15) n
C2 C3 O1c 1_555 1_555 110.5(4) n
C2 C3 H31 1_555 1_555 109.2(12) n
C2 C3 H32 1_555 1_555 107.5(11) n
O1c C3 H31 1_555 1_555 110.6(11) n
O1c C3 H32 1_555 1_555 108.8(11) n
H31 C3 H32 1_555 1_555 110.2(14) n
C3 O1c C1c 1_555 1_555 115.3(4) n
O1c C1c C2c 1_555 1_555 107.6(6) n
O1c C1c O2c 1_555 1_555 121.9(6) n
C2c C1c O2c 1_555 1_555 121.6(6) n
C1c C2c C3c 1_555 1_555 111.8(4) n
C1c C2c H21c 1_555 1_555 108.7(12) n
C1c C2c H22c 1_555 1_555 109.0(12) n
C3c C2c H21c 1_555 1_555 110.5(11) n
C3c C2c H22c 1_555 1_555 109.0(12) n
H21c C2c H22c 1_555 1_555 107.7(14) n
C2c C3c C4c 1_555 1_555 107.0(4) n
C2c C3c H31c 1_555 1_555 110.6(11) n
C2c C3c H32c 1_555 1_555 109.4(12) n
C4c C3c H31c 1_555 1_555 110.7(12) n
C4c C3c H32c 1_555 1_555 110.1(12) n
H31c C3c H32c 1_555 1_555 108.9(14) n
C3c C4c C5c 1_555 1_555 114.5(4) n
C3c C4c H41c 1_555 1_555 107.8(11) n
C3c C4c H42c 1_555 1_555 108.3(12) n
C5c C4c H41c 1_555 1_555 108.8(12) n
C5c C4c H42c 1_555 1_555 109.4(11) n
H41c C4c H42c 1_555 1_555 107.9(14) n
C4c C5c C6c 1_555 1_555 109.2(4) n
C4c C5c H51c 1_555 1_555 109.7(12) n
C4c C5c H52c 1_555 1_555 109.8(11) n
C6c C5c H51c 1_555 1_555 109.3(12) n
C6c C5c H52c 1_555 1_555 110.2(12) n
H51c C5c H52c 1_555 1_555 108.6(14) n
C5c C6c C7c 1_555 1_555 111.7(4) n
C5c C6c H61c 1_555 1_555 109.2(11) n
C5c C6c H62c 1_555 1_555 110.1(12) n
C7c C6c H61c 1_555 1_555 108.7(12) n
C7c C6c H62c 1_555 1_555 109.4(11) n
H61c C6c H62c 1_555 1_555 107.7(14) n
C6c C7c C8c 1_555 1_555 110.7(4) n
C6c C7c H71c 1_555 1_555 108.9(12) n
C6c C7c H72c 1_555 1_555 109.9(11) n
C8c C7c H71c 1_555 1_555 109.1(11) n
C8c C7c H72c 1_555 1_555 109.4(12) n
H71c C7c H72c 1_555 1_555 108.8(14) n
C7c C8c C9c 1_555 1_555 110.3(4) n
C7c C8c H81c 1_555 1_555 109.0(11) n
C7c C8c H82c 1_555 1_555 110.0(12) n
C9c C8c H81c 1_555 1_555 109.0(12) n
C9c C8c H82c 1_555 1_555 110.2(11) n
H81c C8c H82c 1_555 1_555 108.3(14) n
C8c C9c C10c 1_555 1_555 110.3(4) n
C8c C9c H91c 1_555 1_555 109.1(12) n
C8c C9c H92c 1_555 1_555 110.5(11) n
C10c C9c H91c 1_555 1_555 108.1(11) n
C10c C9c H92c 1_555 1_555 109.7(12) n
H91c C9c H92c 1_555 1_555 109.1(14) n
C9c C10c C11c 1_555 1_555 109.3(4) n
C9c C10c H101c 1_555 1_555 109.5(11) n
C9c C10c H102c 1_555 1_555 110.4(12) n
C11c C10c H101c 1_555 1_555 109.8(12) n
C11c C10c H102c 1_555 1_555 109.2(11) n
H101c C10c H102c 1_555 1_555 108.6(14) n
C10c C11c C12c 1_555 1_555 109.2(4) n
C10c C11c H111c 1_555 1_555 108.7(12) n
C10c C11c H112c 1_555 1_555 110.5(11) n
C12c C11c H111c 1_555 1_555 109.2(12) n
C12c C11c H112c 1_555 1_555 110.2(12) n
H111c C11c H112c 1_555 1_555 109.1(14) n
C11c C12c C13c 1_555 1_555 109.8(4) n
C11c C12c H121c 1_555 1_555 109.5(11) n
C11c C12c H122c 1_555 1_555 109.7(12) n
C13c C12c H121c 1_555 1_555 109.4(12) n
C13c C12c H122c 1_555 1_555 109.6(11) n
H121c C12c H122c 1_555 1_555 108.8(14) n
C12c C13c C14c 1_555 1_555 108.8(4) n
C12c C13c H131c 1_555 1_555 109.5(12) n
C12c C13c H132c 1_555 1_555 109.8(11) n
C14c C13c H131c 1_555 1_555 109.5(12) n
C14c C13c H132c 1_555 1_555 110.4(12) n
H131c C13c H132c 1_555 1_555 108.9(14) n
C13c C14c C15c 1_555 1_555 110.6(4) n
C13c C14c H141c 1_555 1_555 109.0(12) n
C13c C14c H142c 1_555 1_555 109.2(12) n
C15c C14c H141c 1_555 1_555 109.8(12) n
C15c C14c H142c 1_555 1_555 109.8(11) n
H141c C14c H142c 1_555 1_555 108.4(14) n
C14c C15c C16c 1_555 1_555 109.5(4) n
C14c C15c H151c 1_555 1_555 109.6(12) n
C14c C15c H152c 1_555 1_555 110.1(11) n
C16c C15c H151c 1_555 1_555 108.8(12) n
C16c C15c H152c 1_555 1_555 110.1(12) n
H151c C15c H152c 1_555 1_555 108.7(14) n
C15c C16c C17c 1_555 1_555 110.9(4) n
C15c C16c H161c 1_555 1_555 109.4(11) n
C15c C16c H162c 1_555 1_555 109.3(12) n
C17c C16c H161c 1_555 1_555 109.3(12) n
C17c C16c H162c 1_555 1_555 109.2(11) n
H161c C16c H162c 1_555 1_555 108.7(14) n
C16c C17c C18c 1_555 1_555 110.2(5) n
C16c C17c H171c 1_555 1_555 109.1(12) n
C16c C17c H172c 1_555 1_555 109.6(11) n
C18c C17c H171c 1_555 1_555 109.3(11) n
C18c C17c H172c 1_555 1_555 109.7(12) n
H171c C17c H172c 1_555 1_555 108.9(14) n
C17c C18c H181c 1_555 1_555 109.9(12) n
C17c C18c H182c 1_555 1_555 109.6(12) n
C17c C18c H183c 1_555 1_555 109.7(10) n
H181c C18c H182c 1_555 1_555 109.1(15) n
H181c C18c H183c 1_555 1_555 109.0(15) n
H182c C18c H183c 1_555 1_555 109.4(15) n

loop_
_geom_bond_atom_site_label_1
_geom_bond_atom_site_label_2
_geom_bond_site_symmetry_2
_geom_bond_distance
_geom_bond_publ_flag
O1a C1a 1_555 1.385(8) n
O1a C1 1_555 1.521(7) n
C1a O1a 1_555 1.385(8) n
C1a C2a 1_555 1.538(8) n
C1a O2a 1_555 1.206(8) n
C2a C1a 1_555 1.538(8) n
C2a C3a 1_555 1.574(8) n
C2a H21a 1_555 1.005(18) n
C2a H22a 1_555 1.007(16) n
O2a C1a 1_555 1.206(8) n
C3a C2a 1_555 1.574(8) n
C3a C4a 1_555 1.544(8) n
C3a H31a 1_555 1.009(17) n
C3a H32a 1_555 0.995(16) n
C4a C3a 1_555 1.544(8) n
C4a C5a 1_555 1.532(8) n
C4a H41a 1_555 1.001(17) n
C4a H42a 1_555 1.005(15) n
C5a C4a 1_555 1.532(8) n
C5a C6a 1_555 1.538(8) n
C5a H51a 1_555 0.991(16) n
C5a H52a 1_555 1.002(16) n
C6a C5a 1_555 1.538(8) n
C6a C7a 1_555 1.537(8) n
C6a H61a 1_555 0.995(16) n
C6a H62a 1_555 1.001(16) n
C7a C6a 1_555 1.537(8) n
C7a C8a 1_555 1.532(8) n
C7a H71a 1_555 0.992(16) n
C7a H72a 1_555 1.004(16) n
C8a C7a 1_555 1.532(8) n
C8a C9a 1_555 1.534(8) n
C8a H81a 1_555 0.993(16) n
C8a H82a 1_555 0.998(16) n
C9a C8a 1_555 1.534(8) n
C9a C10a 1_555 1.536(8) n
C9a H91a 1_555 0.998(18) n
C9a H92a 1_555 1.004(16) n
C10a C9a 1_555 1.536(8) n
C10a C11a 1_555 1.540(8) n
C10a H101a 1_555 0.988(16) n
C10a H102a 1_555 0.996(16) n
C11a C10a 1_555 1.540(8) n
C11a C12a 1_555 1.553(8) n
C11a H111a 1_555 1.002(16) n
C11a H112a 1_555 1.006(16) n
C12a C11a 1_555 1.553(8) n
C12a C13a 1_555 1.545(8) n
C12a H121a 1_555 0.989(16) n
C12a H122a 1_555 1.004(15) n
C13a C12a 1_555 1.545(8) n
C13a C14a 1_555 1.545(8) n
C13a H131a 1_555 1.001(17) n
C13a H132a 1_555 1.005(15) n
C14a C13a 1_555 1.545(8) n
C14a C15a 1_555 1.545(8) n
C14a H141a 1_555 0.996(16) n
C14a H142a 1_555 1.007(16) n
C15a C14a 1_555 1.545(8) n
C15a C16a 1_555 1.530(9) n
C15a H151a 1_555 0.998(16) n
C15a H152a 1_555 1.007(16) n
C16a C15a 1_555 1.530(9) n
C16a H161a 1_555 0.998(15) n
C16a H162a 1_555 1.002(17) n
C16a H163a 1_555 1.005(16) n
C1 O1a 1_555 1.521(7) n
C1 C2 1_555 1.533(8) n
C1 H11 1_555 1.003(14) n
C1 H12 1_555 1.003(15) n
C2 C1 1_555 1.533(8) n
C2 O1b 1_555 1.509(8) n
C2 C3 1_555 1.483(8) n
C2 H21 1_555 0.994(16) n
O1b C2 1_555 1.509(8) n
O1b C1b 1_555 1.338(8) n
C1b O1b 1_555 1.338(8) n
C1b C2b 1_555 1.496(7) n
C1b O2b 1_555 1.185(9) n
C2b C1b 1_555 1.496(7) n
C2b C3b 1_555 1.526(8) n
C2b H21b 1_555 0.997(17) n
C2b H22b 1_555 0.998(15) n
O2b C1b 1_555 1.185(9) n
C3b C2b 1_555 1.526(8) n
C3b C4b 1_555 1.524(8) n
C3b H31b 1_555 0.999(17) n
C3b H32b 1_555 1.005(15) n
C4b C3b 1_555 1.524(8) n
C4b C5b 1_555 1.539(8) n
C4b H41b 1_555 0.999(17) n
C4b H42b 1_555 0.999(15) n
C5b C4b 1_555 1.539(8) n
C5b C6b 1_555 1.549(8) n
C5b H51b 1_555 1.008(15) n
C5b H52b 1_555 1.002(17) n
C6b C5b 1_555 1.549(8) n
C6b C7b 1_555 1.546(8) n
C6b H61b 1_555 1.007(15) n
C6b H62b 1_555 0.991(17) n
C7b C6b 1_555 1.546(8) n
C7b C8b 1_555 1.549(8) n
C7b H71b 1_555 1.005(15) n
C7b H72b 1_555 1.001(17) n
C8b C7b 1_555 1.549(8) n
C8b C9b 1_555 1.538(8) n
C8b H81b 1_555 0.996(14) n
C8b H82b 1_555 0.993(17) n
C9b C8b 1_555 1.538(8) n
C9b C10b 1_555 1.539(8) n
C9b H91b 1_555 0.995(14) n
C9b H92b 1_555 0.991(17) n
C10b C9b 1_555 1.539(8) n
C10b C11b 1_555 1.528(8) n
C10b H101b 1_555 0.985(17) n
C10b H102b 1_555 0.991(14) n
C11b C10b 1_555 1.528(8) n
C11b C12b 1_555 1.537(8) n
C11b H111b 1_555 0.987(17) n
C11b H112b 1_555 0.993(15) n
C12b C11b 1_555 1.537(8) n
C12b C13b 1_555 1.527(8) n
C12b H121b 1_555 0.998(14) n
C12b H122b 1_555 0.992(18) n
C13b C12b 1_555 1.527(8) n
C13b C14b 1_555 1.520(8) n
C13b H131b 1_555 0.992(14) n
C13b H132b 1_555 0.991(17) n
C14b C13b 1_555 1.520(8) n
C14b C15b 1_555 1.517(8) n
C14b H141b 1_555 1.000(15) n
C14b H142b 1_555 0.990(17) n
C15b C14b 1_555 1.517(8) n
C15b C16b 1_555 1.516(8) n
C15b H151b 1_555 1.001(15) n
C15b H152b 1_555 1.002(17) n
C16b C15b 1_555 1.516(8) n
C16b H161b 1_555 0.996(18) n
C16b H162b 1_555 0.997(15) n
C16b H163b 1_555 1.000(16) n
C3 C2 1_555 1.483(8) n
C3 O1c 1_555 1.470(6) n
C3 H31 1_555 0.997(17) n
C3 H32 1_555 0.998(18) n
O1c C3 1_555 1.470(6) n
O1c C1c 1_555 1.321(7) n
C1c O1c 1_555 1.321(7) n
C1c C2c 1_555 1.491(7) n
C1c O2c 1_555 1.209(11) n
C2c C1c 1_555 1.491(7) n
C2c C3c 1_555 1.529(8) n
C2c H21c 1_555 1.003(18) n
C2c H22c 1_555 0.996(16) n
O2c C1c 1_555 1.209(11) n
C3c C2c 1_555 1.529(8) n
C3c C4c 1_555 1.527(8) n
C3c H31c 1_555 1.002(18) n
C3c H32c 1_555 0.998(16) n
C4c C3c 1_555 1.527(8) n
C4c C5c 1_555 1.534(8) n
C4c H41c 1_555 0.998(16) n
C4c H42c 1_555 1.009(17) n
C5c C4c 1_555 1.534(8) n
C5c C6c 1_555 1.542(8) n
C5c H51c 1_555 1.001(16) n
C5c H52c 1_555 1.009(17) n
C6c C5c 1_555 1.542(8) n
C6c C7c 1_555 1.528(8) n
C6c H61c 1_555 0.996(16) n
C6c H62c 1_555 1.006(17) n
C7c C6c 1_555 1.528(8) n
C7c C8c 1_555 1.528(8) n
C7c H71c 1_555 1.001(16) n
C7c H72c 1_555 1.002(17) n
C8c C7c 1_555 1.528(8) n
C8c C9c 1_555 1.528(8) n
C8c H81c 1_555 0.995(16) n
C8c H82c 1_555 0.998(17) n
C9c C8c 1_555 1.528(8) n
C9c C10c 1_555 1.515(8) n
C9c H91c 1_555 0.995(16) n
C9c H92c 1_555 0.997(17) n
C10c C9c 1_555 1.515(8) n
C10c C11c 1_555 1.515(8) n
C10c H101c 1_555 0.992(16) n
C10c H102c 1_555 0.994(18) n
C11c C10c 1_555 1.515(8) n
C11c C12c 1_555 1.514(8) n
C11c H111c 1_555 0.996(16) n
C11c H112c 1_555 0.997(17) n
C12c C11c 1_555 1.514(8) n
C12c C13c 1_555 1.517(8) n
C12c H121c 1_555 0.990(16) n
C12c H122c 1_555 0.992(18) n
C13c C12c 1_555 1.517(8) n
C13c C14c 1_555 1.519(8) n
C13c H131c 1_555 0.998(16) n
C13c H132c 1_555 1.001(18) n
C14c C13c 1_555 1.519(8) n
C14c C15c 1_555 1.535(8) n
C14c H141c 1_555 0.990(16) n
C14c H142c 1_555 0.998(18) n
C15c C14c 1_555 1.535(8) n
C15c C16c 1_555 1.529(8) n
C15c H151c 1_555 1.004(16) n
C15c H152c 1_555 1.007(18) n
C16c C15c 1_555 1.529(8) n
C16c C17c 1_555 1.525(8) n
C16c H161c 1_555 0.995(16) n
C16c H162c 1_555 1.000(18) n
C17c C16c 1_555 1.525(8) n
C17c C18c 1_555 1.526(8) n
C17c H171c 1_555 1.003(16) n
C17c H172c 1_555 1.004(18) n
C18c C17c 1_555 1.526(8) n
C18c H181c 1_555 1.004(18) n
C18c H182c 1_555 1.000(16) n
C18c H183c 1_555 1.009(17) n
H161a C16a 1_555 0.998(15) n
H162a C16a 1_555 1.002(17) n
H163a C16a 1_555 1.005(16) n
H151a C15a 1_555 0.998(16) n
H152a C15a 1_555 1.007(16) n
H141a C14a 1_555 0.996(16) n
H142a C14a 1_555 1.007(16) n
H131a C13a 1_555 1.001(17) n
H132a C13a 1_555 1.005(15) n
H121a C12a 1_555 0.989(16) n
H122a C12a 1_555 1.004(15) n
H111a C11a 1_555 1.002(16) n
H112a C11a 1_555 1.006(16) n
H101a C10a 1_555 0.988(16) n
H102a C10a 1_555 0.996(16) n
H91a C9a 1_555 0.998(18) n
H92a C9a 1_555 1.004(16) n
H81a C8a 1_555 0.993(16) n
H82a C8a 1_555 0.998(16) n
H71a C7a 1_555 0.992(16) n
H72a C7a 1_555 1.004(16) n
H61a C6a 1_555 0.995(16) n
H62a C6a 1_555 1.001(16) n
H51a C5a 1_555 0.991(16) n
H52a C5a 1_555 1.002(16) n
H41a C4a 1_555 1.001(17) n
H42a C4a 1_555 1.005(15) n
H31a C3a 1_555 1.009(17) n
H32a C3a 1_555 0.995(16) n
H21a C2a 1_555 1.005(18) n
H22a C2a 1_555 1.007(16) n
H11 C1 1_555 1.003(14) n
H12 C1 1_555 1.003(15) n
H161b C16b 1_555 0.996(18) n
H162b C16b 1_555 0.997(15) n
H163b C16b 1_555 1.000(16) n
H151b C15b 1_555 1.001(15) n
H152b C15b 1_555 1.002(17) n
H141b C14b 1_555 1.000(15) n
H142b C14b 1_555 0.990(17) n
H131b C13b 1_555 0.992(14) n
H132b C13b 1_555 0.991(17) n
H121b C12b 1_555 0.998(14) n
H122b C12b 1_555 0.992(18) n
H111b C11b 1_555 0.987(17) n
H112b C11b 1_555 0.993(15) n
H101b C10b 1_555 0.985(17) n
H102b C10b 1_555 0.991(14) n
H91b C9b 1_555 0.995(14) n
H92b C9b 1_555 0.991(17) n
H81b C8b 1_555 0.996(14) n
H82b C8b 1_555 0.993(17) n
H71b C7b 1_555 1.005(15) n
H72b C7b 1_555 1.001(17) n
H61b C6b 1_555 1.007(15) n
H62b C6b 1_555 0.991(17) n
H51b C5b 1_555 1.008(15) n
H52b C5b 1_555 1.002(17) n
H41b C4b 1_555 0.999(17) n
H42b C4b 1_555 0.999(15) n
H31b C3b 1_555 0.999(17) n
H32b C3b 1_555 1.005(15) n
H21b C2b 1_555 0.997(17) n
H22b C2b 1_555 0.998(15) n
H21 C2 1_555 0.994(16) n
H181c C18c 1_555 1.004(18) n
H182c C18c 1_555 1.000(16) n
H183c C18c 1_555 1.009(17) n
H171c C17c 1_555 1.003(16) n
H172c C17c 1_555 1.004(18) n
H161c C16c 1_555 0.995(16) n
H162c C16c 1_555 1.000(18) n
H151c C15c 1_555 1.004(16) n
H152c C15c 1_555 1.007(18) n
H141c C14c 1_555 0.990(16) n
H142c C14c 1_555 0.998(18) n
H131c C13c 1_555 0.998(16) n
H132c C13c 1_555 1.001(18) n
H121c C12c 1_555 0.990(16) n
H122c C12c 1_555 0.992(18) n
H111c C11c 1_555 0.996(16) n
H112c C11c 1_555 0.997(17) n
H101c C10c 1_555 0.992(16) n
H102c C10c 1_555 0.994(18) n
H91c C9c 1_555 0.995(16) n
H92c C9c 1_555 0.997(17) n
H81c C8c 1_555 0.995(16) n
H82c C8c 1_555 0.998(17) n
H71c C7c 1_555 1.001(16) n
H72c C7c 1_555 1.002(17) n
H61c C6c 1_555 0.996(16) n
H62c C6c 1_555 1.006(17) n
H51c C5c 1_555 1.001(16) n
H52c C5c 1_555 1.009(17) n
H41c C4c 1_555 0.998(16) n
H42c C4c 1_555 1.009(17) n
H31c C3c 1_555 1.002(18) n
H32c C3c 1_555 0.998(16) n
H21c C2c 1_555 1.003(18) n
H22c C2c 1_555 0.996(16) n
H31 C3 1_555 0.997(17) n
H32 C3 1_555 0.998(18) n
